data_7702897
loop_
_publ_author_name
'Champion, Martin J. D.'
'Farina, Paolo'
'Levason, William'
'Reid, Gillian'

_publ_section_title
;
 Trivalent scandium, yttrium and lanthanide complexes with thia-oxa and
 selena-oxa macrocycles and crown ether coordination.
;
_journal_issue 36
_journal_name_full 'Dalton transactions (Cambridge, England : 2003)'
_journal_page_first 13179
_journal_page_last 13189
_journal_paper_doi 10.1039/c3dt51405f
_journal_volume 42
_journal_year 2013
_chemical_formula_moiety 'C14 H28 Lu N2 O6 3+, 3(I 1-)'
_chemical_formula_structural '((C10 H20 O5) (H2 O) (C2 H3 N)2 Lu) (I)3'
_chemical_formula_sum 'C14 H28 I3 Lu N2 O6'
_chemical_formula_weight 876.05
_chemical_name_systematic
; 
 bis(acetonitrile)aqua(1,4,7,10,13-pentaoxacyclopentadecane)lutetium(III)
 triiodide 
;
_space_group_IT_number 62
_space_group_name_Hall '-P 2ac 2n'
_space_group_name_H-M_alt 'P n m a'
_symmetry_cell_setting orthorhombic
_symmetry_space_group_name_H-M 'P n m a'
_atom_sites_solution_hydrogens geom
_atom_sites_solution_primary direct
_atom_sites_solution_secondary difmap
_audit_creation_date 2012-12-08
_audit_creation_method 'SHELXL-97 + hand edit'
_cell_angle_alpha 90.00
_cell_angle_beta 90.00
_cell_angle_gamma 90.00
_cell_formula_units_Z 4
_cell_length_a 18.946(7)
_cell_length_b 11.146(4)
_cell_length_c 11.901(5)
_cell_measurement_reflns_used 5473
_cell_measurement_temperature 100(2)
_cell_measurement_theta_max 31.4
_cell_measurement_theta_min 2.7
_cell_volume 2513.2(17)
_computing_cell_refinement 'CrystalClear-SM Expert 2.0 r7 (Rigaku, 2011)'
_computing_data_collection 'CrystalClear-SM Expert 2.0 r7 (Rigaku, 2011)'
_computing_data_reduction 'CrystalClear-SM Expert 2.0 r7 (Rigaku, 2011)'
_computing_molecular_graphics 'ORTEP-III (Farrugia, 1997)'
_computing_structure_refinement 'SHELXL-97 (Sheldrick, 2008)'
_computing_structure_solution 'SHELXS-97 (Sheldrick, 1997)'
_diffrn_ambient_temperature 100(2)
_diffrn_detector 'CCD plate'
_diffrn_detector_type 'Rigaku HG Saturn724+ (2x2 bin mode)'
_diffrn_measured_fraction_theta_full 0.994
_diffrn_measured_fraction_theta_max 0.994
_diffrn_measurement_device 'Four-circle \k diffractometer'
_diffrn_measurement_device_type 'Rigaku AFC12 '
_diffrn_measurement_method 'Profile data from \w-scans'
_diffrn_radiation_collimation 'Confocal mirrors, VHF VariMax '
_diffrn_radiation_type MoK\a
_diffrn_radiation_wavelength 0.71073
_diffrn_reflns_av_R_equivalents 0.1252
_diffrn_reflns_av_unetI/netI 0.0698
_diffrn_reflns_limit_h_max 24
_diffrn_reflns_limit_h_min -11
_diffrn_reflns_limit_k_max 14
_diffrn_reflns_limit_k_min -14
_diffrn_reflns_limit_l_max 15
_diffrn_reflns_limit_l_min -15
_diffrn_reflns_number 12417
_diffrn_reflns_theta_full 27.50
_diffrn_reflns_theta_max 27.50
_diffrn_reflns_theta_min 2.50
_diffrn_source 'Rotating anode X-ray tube'
_diffrn_source_type 'Rigaku FR-E+ Superbright'
_diffrn_standards_number 0
_exptl_absorpt_coefficient_mu 7.640
_exptl_absorpt_correction_T_max 1.000
_exptl_absorpt_correction_T_min 0.835
_exptl_absorpt_correction_type multi-scan
_exptl_absorpt_process_details
;Jacobson, R.A. (1998). REQAB. Private communication to the 
 Rigaku Corporation, Tokyo, Japan.  
;
_exptl_crystal_colour colourless
_exptl_crystal_density_diffrn 2.315
_exptl_crystal_density_method 'not measured'
_exptl_crystal_description block
_exptl_crystal_F_000 1616
_exptl_crystal_size_max 0.09
_exptl_crystal_size_mid 0.02
_exptl_crystal_size_min 0.02
_refine_diff_density_max 2.875
_refine_diff_density_min -2.101
_refine_diff_density_rms 0.294
_refine_ls_extinction_method none
_refine_ls_goodness_of_fit_ref 1.035
_refine_ls_hydrogen_treatment constr
_refine_ls_matrix_type full
_refine_ls_number_parameters 128
_refine_ls_number_reflns 3019
_refine_ls_number_restraints 0
_refine_ls_restrained_S_all 1.035
_refine_ls_R_factor_all 0.0440
_refine_ls_R_factor_gt 0.0410
_refine_ls_shift/su_max 0.001
_refine_ls_shift/su_mean 0.000
_refine_ls_structure_factor_coef Fsqd
_refine_ls_weighting_details 'w=1/[\s^2^(Fo^2^)+(0.0535P)^2^+0.0000P] where P=(Fo^2^+2Fc^2^)/3'
_refine_ls_weighting_scheme calc
_refine_ls_wR_factor_gt 0.1038
_refine_ls_wR_factor_ref 0.1061
_reflns_number_gt 2752
_reflns_number_total 3019
_reflns_threshold_expression I>2\s(I)
_cod_data_source_file c3dt51405f.txt
_cod_data_source_block 12rmjdc462x
_cod_original_cell_volume 2513.1(16)
_cod_database_code 7702897

loop_
_symmetry_equiv_pos_as_xyz
'x, y, z'
'-x+1/2, -y, z+1/2'
'-x, y+1/2, -z'
'x+1/2, -y+1/2, -z+1/2'
'-x, -y, -z'
'x-1/2, y, -z-1/2'
'x, -y-1/2, z'
'-x-1/2, y-1/2, z-1/2'

loop_
_atom_site_label
_atom_site_type_symbol
_atom_site_fract_x
_atom_site_fract_y
_atom_site_fract_z
_atom_site_U_iso_or_equiv
_atom_site_adp_type
_atom_site_occupancy
_atom_site_symmetry_multiplicity
_atom_site_calc_flag
_atom_site_refinement_flags
Lu1 Lu 0.203745(14) 0.2500 -0.06474(2) 0.01186(12) Uani 1 2 d S
I1 I 0.20188(3) 0.2500 0.36624(4) 0.02011(14) Uani 1 2 d S
I2 I 0.94212(3) 0.2500 0.35011(4) 0.01804(14) Uani 1 2 d S
I3 I 0.48043(3) 0.2500 0.65180(4) 0.02684(16) Uani 1 2 d S
O1 O 0.1171(3) 0.2500 0.0726(4) 0.0168(10) Uani 1 2 d S
O2 O 0.16683(19) 0.0540(3) -0.0174(3) 0.0184(7) Uani 1 1 d .
O3 O 0.1708(2) 0.1385(3) -0.2190(3) 0.0276(9) Uani 1 1 d .
O4 O 0.2639(3) 0.2500 0.0990(4) 0.0205(11) Uani 1 2 d S
C1 C 0.0823(3) 0.1414(4) 0.1092(5) 0.0220(11) Uani 1 1 d .
H1A H 0.0399 0.1252 0.0629 0.026 Uiso 1 1 calc R
H1B H 0.0678 0.1477 0.1890 0.026 Uiso 1 1 calc R
C2 C 0.1363(3) 0.0444(5) 0.0942(5) 0.0224(11) Uani 1 1 d .
H2A H 0.1737 0.0526 0.1517 0.027 Uiso 1 1 calc R
H2B H 0.1139 -0.0352 0.1035 0.027 Uiso 1 1 calc R
C3 C 0.1310(3) -0.0163(4) -0.1011(5) 0.0237(12) Uani 1 1 d .
H3A H 0.0805 0.0064 -0.1049 0.028 Uiso 1 1 calc R
H3B H 0.1343 -0.1028 -0.0828 0.028 Uiso 1 1 calc R
C4 C 0.1669(3) 0.0094(4) -0.2110(5) 0.0232(12) Uani 1 1 d .
H4A H 0.2148 -0.0262 -0.2122 0.028 Uiso 1 1 calc R
H4B H 0.1394 -0.0241 -0.2743 0.028 Uiso 1 1 calc R
C5 C 0.1678(6) 0.1848(6) -0.3271(5) 0.062(3) Uani 1 1 d .
H5A H 0.1244 0.1556 -0.3646 0.075 Uiso 1 1 calc R
H5B H 0.2088 0.1556 -0.3706 0.075 Uiso 1 1 calc R
N1 N 0.3044(2) 0.1260(4) -0.1041(5) 0.0228(10) Uani 1 1 d .
C6 C 0.3583(3) 0.0812(4) -0.1064(5) 0.0211(11) Uani 1 1 d .
C7 C 0.4282(3) 0.0261(5) -0.1062(5) 0.0241(12) Uani 1 1 d .
H7A H 0.4537 0.0497 -0.1743 0.036 Uiso 1 1 calc R
H7B H 0.4233 -0.0614 -0.1044 0.036 Uiso 1 1 calc R
H7C H 0.4545 0.0529 -0.0399 0.036 Uiso 1 1 calc R

loop_
_atom_site_aniso_label
_atom_site_aniso_U_11
_atom_site_aniso_U_22
_atom_site_aniso_U_33
_atom_site_aniso_U_23
_atom_site_aniso_U_13
_atom_site_aniso_U_12
Lu1 0.01151(18) 0.01019(17) 0.01387(18) 0.000 0.00043(10) 0.000
I1 0.0260(3) 0.0175(3) 0.0168(2) 0.000 0.00279(18) 0.000
I2 0.0134(2) 0.0162(2) 0.0246(3) 0.000 0.00387(17) 0.000
I3 0.0296(3) 0.0214(3) 0.0295(3) 0.000 0.0049(2) 0.000
O1 0.011(2) 0.021(2) 0.019(3) 0.000 0.0064(19) 0.000
O2 0.0206(19) 0.0133(15) 0.0214(18) 0.0008(15) 0.0013(16) -0.0022(13)
O3 0.046(3) 0.0157(17) 0.0207(19) -0.0011(15) -0.012(2) -0.0028(17)
O4 0.015(3) 0.033(3) 0.014(2) 0.000 -0.002(2) 0.000
C1 0.017(3) 0.025(3) 0.024(3) 0.006(2) 0.005(2) -0.002(2)
C2 0.024(3) 0.021(3) 0.022(3) 0.007(2) 0.002(2) 0.001(2)
C3 0.025(3) 0.015(2) 0.032(3) -0.005(2) 0.001(3) -0.004(2)
C4 0.029(3) 0.015(2) 0.025(3) -0.006(2) -0.002(2) -0.002(2)
C5 0.145(9) 0.023(3) 0.019(3) -0.002(3) -0.013(4) -0.003(4)
N1 0.016(2) 0.018(2) 0.034(3) -0.005(2) 0.002(2) 0.0008(16)
C6 0.022(3) 0.015(2) 0.026(3) -0.004(2) 0.002(2) -0.0035(19)
C7 0.018(3) 0.022(3) 0.032(3) -0.002(2) 0.000(2) 0.004(2)

loop_
_atom_type_symbol
_atom_type_description
_atom_type_scat_dispersion_real
_atom_type_scat_dispersion_imag
_atom_type_scat_source
C C 0.0033 0.0016 'International Tables Vol C Tables 4.2.6.8 and 6.1.1.4'
H H 0.0000 0.0000 'International Tables Vol C Tables 4.2.6.8 and 6.1.1.4'
O O 0.0106 0.0060 'International Tables Vol C Tables 4.2.6.8 and 6.1.1.4'
I I -0.4742 1.8119 'International Tables Vol C Tables 4.2.6.8 and 6.1.1.4'
Lu Lu -0.4720 5.8584 'International Tables Vol C Tables 4.2.6.8 and 6.1.1.4'
N N 0.0061 0.0033 'International Tables Vol C Tables 4.2.6.8 and 6.1.1.4'

loop_
_geom_angle_atom_site_label_1
_geom_angle_atom_site_label_2
_geom_angle_atom_site_label_3
_geom_angle
_geom_angle_site_symmetry_1
_geom_angle_site_symmetry_3
O4 Lu1 O3 145.59(10) . .
O4 Lu1 O3 145.59(10) . 7_565
O3 Lu1 O3 65.30(18) . 7_565
O4 Lu1 O1 75.42(18) . .
O3 Lu1 O1 111.74(15) . .
O3 Lu1 O1 111.74(15) 7_565 .
O4 Lu1 O2 86.77(10) . 7_565
O3 Lu1 O2 127.49(13) . 7_565
O3 Lu1 O2 67.09(13) 7_565 7_565
O1 Lu1 O2 67.78(9) . 7_565
O4 Lu1 O2 86.77(10) . .
O3 Lu1 O2 67.09(13) . .
O3 Lu1 O2 127.49(13) 7_565 .
O1 Lu1 O2 67.78(9) . .
O2 Lu1 O2 135.31(17) 7_565 .
O4 Lu1 N1 76.57(16) . 7_565
O3 Lu1 N1 111.74(17) . 7_565
O3 Lu1 N1 75.48(16) 7_565 7_565
O1 Lu1 N1 134.46(14) . 7_565
O2 Lu1 N1 75.48(14) 7_565 7_565
O2 Lu1 N1 144.50(13) . 7_565
O4 Lu1 N1 76.57(16) . .
O3 Lu1 N1 75.48(16) . .
O3 Lu1 N1 111.74(17) 7_565 .
O1 Lu1 N1 134.46(14) . .
O2 Lu1 N1 144.50(13) 7_565 .
O2 Lu1 N1 75.48(14) . .
N1 Lu1 N1 70.3(2) 7_565 .
C1 O1 C1 113.7(5) 7_565 .
C1 O1 Lu1 122.4(3) 7_565 .
C1 O1 Lu1 122.4(3) . .
C3 O2 C2 113.9(4) . .
C3 O2 Lu1 118.6(3) . .
C2 O2 Lu1 113.9(3) . .
C5 O3 C4 115.5(4) . .
C5 O3 Lu1 123.3(3) . .
C4 O3 Lu1 119.9(3) . .
O1 C1 C2 104.8(4) . .
O1 C1 H1A 110.8 . .
C2 C1 H1A 110.8 . .
O1 C1 H1B 110.8 . .
C2 C1 H1B 110.8 . .
H1A C1 H1B 108.9 . .
O2 C2 C1 109.1(4) . .
O2 C2 H2A 109.9 . .
C1 C2 H2A 109.9 . .
O2 C2 H2B 109.9 . .
C1 C2 H2B 109.9 . .
H2A C2 H2B 108.3 . .
O2 C3 C4 106.6(4) . .
O2 C3 H3A 110.4 . .
C4 C3 H3A 110.4 . .
O2 C3 H3B 110.4 . .
C4 C3 H3B 110.4 . .
H3A C3 H3B 108.6 . .
O3 C4 C3 105.7(4) . .
O3 C4 H4A 110.6 . .
C3 C4 H4A 110.6 . .
O3 C4 H4B 110.6 . .
C3 C4 H4B 110.6 . .
H4A C4 H4B 108.7 . .
O3 C5 C5 111.9(3) . 7_565
O3 C5 H5A 109.2 . .
C5 C5 H5A 109.2 7_565 .
O3 C5 H5B 109.2 . .
C5 C5 H5B 109.2 7_565 .
H5A C5 H5B 107.9 . .
C6 N1 Lu1 166.0(5) . .
N1 C6 C7 178.2(6) . .
C6 C7 H7A 109.5 . .
C6 C7 H7B 109.5 . .
H7A C7 H7B 109.5 . .
C6 C7 H7C 109.5 . .
H7A C7 H7C 109.5 . .
H7B C7 H7C 109.5 . .

loop_
_geom_bond_atom_site_label_1
_geom_bond_atom_site_label_2
_geom_bond_distance
_geom_bond_site_symmetry_2
Lu1 O4 2.257(5) .
Lu1 O3 2.303(4) .
Lu1 O3 2.303(4) 7_565
Lu1 O1 2.317(5) .
Lu1 O2 2.361(3) 7_565
Lu1 O2 2.361(3) .
Lu1 N1 2.401(4) 7_565
Lu1 N1 2.401(4) .
O1 C1 1.446(5) 7_565
O1 C1 1.446(5) .
O2 C3 1.438(6) .
O2 C2 1.453(6) .
O3 C5 1.387(7) .
O3 C4 1.444(6) .
C1 C2 1.500(7) .
C1 H1A 0.9900 .
C1 H1B 0.9900 .
C2 H2A 0.9900 .
C2 H2B 0.9900 .
C3 C4 1.502(8) .
C3 H3A 0.9900 .
C3 H3B 0.9900 .
C4 H4A 0.9900 .
C4 H4B 0.9900 .
C5 C5 1.453(13) 7_565
C5 H5A 0.9900 .
C5 H5B 0.9900 .
N1 C6 1.136(7) .
C6 C7 1.461(7) .
C7 H7A 0.9800 .
C7 H7B 0.9800 .
C7 H7C 0.9800 .

loop_
_geom_contact_atom_site_label_1
_geom_contact_atom_site_label_2
_geom_contact_distance
_geom_contact_site_symmetry_2
O4 I1 3.391(5) .
O4 I2 3.431(5) 4_455

loop_
_geom_torsion_atom_site_label_1
_geom_torsion_atom_site_label_2
_geom_torsion_atom_site_label_3
_geom_torsion_atom_site_label_4
_geom_torsion
_geom_torsion_site_symmetry_1
_geom_torsion_site_symmetry_4
C1 O1 C1 C2 -163.4(3) 7_565 .
Lu1 O1 C1 C2 30.2(6) . .
C3 O2 C2 C1 -91.4(5) . .
Lu1 O2 C2 C1 48.8(5) . .
O1 C1 C2 O2 -48.7(6) . .
C2 O2 C3 C4 177.1(4) . .
Lu1 O2 C3 C4 38.9(5) . .
C5 O3 C4 C3 -148.8(7) . .
Lu1 O3 C4 C3 43.7(5) . .
O2 C3 C4 O3 -49.6(5) . .
C4 O3 C5 C5 176.6(3) . 7_565
Lu1 O3 C5 C5 -16.4(6) . 7_565
